data_7203552
loop_
_publ_author_name
'Bernardo Masci'
'Pierre Thu\'ery'

_publ_section_title
;
 Complex-within-complex assemblages from {M([2.2.2]cryptand)(H~2~O)~2~}^2+^
 (M = Sr, Ba) and {UO~2~(<i>p-tert</i>-butyl[3.1.3.1]homooxacalixarene
 -- 4H)}^2&#x2212;^
;
_journal_issue 10
_journal_name_full CrystEngComm
_journal_page_first 764
_journal_paper_doi 10.1039/b609043e
_journal_volume 8
_journal_year 2006
_chemical_formula_sum 'C68 H114 N2 O21 Sr U'
_chemical_formula_weight 1621.26
_space_group_IT_number 14
_symmetry_cell_setting monoclinic
_symmetry_space_group_name_Hall '-P 2ybc'
_symmetry_space_group_name_H-M 'P 1 21/c 1'
_atom_sites_solution_hydrogens geom
_atom_sites_solution_primary direct
_atom_sites_solution_secondary difmap
_audit_creation_method SHELXL-97
_cell_angle_alpha 90.00
_cell_angle_beta 103.591(2)
_cell_angle_gamma 90.00
_cell_formula_units_Z 4
_cell_length_a 16.1945(6)
_cell_length_b 22.5902(9)
_cell_length_c 20.9304(6)
_cell_measurement_reflns_used 49067
_cell_measurement_temperature 100(2)
_cell_measurement_theta_max 25.68
_cell_measurement_theta_min 2.31
_cell_volume 7442.7(5)
_computing_cell_refinement 'DENZO-SMN (Otwinowski & Minor, 1997)'
_computing_data_collection 'Kappa-CCD software (Nonius B.V., 1998)'
_computing_data_reduction 'DENZO-SMN (Otwinowski & Minor, 1997)'
_computing_molecular_graphics 'SHELXTL (Sheldrick, 1999)'
_computing_publication_material 'SHELXTL (Sheldrick, 1999)'
_computing_structure_refinement 'SHELXL-97 (Sheldrick, 1997)'
_computing_structure_solution 'SHELXS-97 (Sheldrick, 1997)'
_diffrn_ambient_temperature 100(2)
_diffrn_measured_fraction_theta_full 0.980
_diffrn_measured_fraction_theta_max 0.980
_diffrn_measurement_device_type 'Nonius Kappa-CCD'
_diffrn_measurement_method '\f scans'
_diffrn_radiation_monochromator graphite
_diffrn_radiation_source 'fine-focus sealed tube'
_diffrn_radiation_type MoK\a
_diffrn_radiation_wavelength 0.71073
_diffrn_reflns_av_R_equivalents 0.0826
_diffrn_reflns_av_sigmaI/netI 0.0721
_diffrn_reflns_limit_h_max 19
_diffrn_reflns_limit_h_min -19
_diffrn_reflns_limit_k_max 27
_diffrn_reflns_limit_k_min -27
_diffrn_reflns_limit_l_max 23
_diffrn_reflns_limit_l_min -24
_diffrn_reflns_number 49067
_diffrn_reflns_theta_full 25.68
_diffrn_reflns_theta_max 25.68
_diffrn_reflns_theta_min 2.31
_diffrn_standards_decay_% 0
_diffrn_standards_interval_time 0
_exptl_absorpt_coefficient_mu 2.960
_exptl_absorpt_correction_T_max 0.837
_exptl_absorpt_correction_T_min 0.386
_exptl_absorpt_correction_type refdelf
_exptl_absorpt_process_details 'program DELABS from PLATON (Spek, 2000)'
_exptl_crystal_colour 'translucent light orange'
_exptl_crystal_density_diffrn 1.447
_exptl_crystal_density_meas ?
_exptl_crystal_description platelet
_exptl_crystal_F_000 3336
_exptl_crystal_size_max 0.37
_exptl_crystal_size_mid 0.26
_exptl_crystal_size_min 0.06
_refine_diff_density_max 1.711
_refine_diff_density_min -1.210
_refine_diff_density_rms 0.121
_refine_ls_extinction_method none
_refine_ls_goodness_of_fit_ref 1.028
_refine_ls_hydrogen_treatment constr
_refine_ls_matrix_type full
_refine_ls_number_parameters 855
_refine_ls_number_reflns 13853
_refine_ls_number_restraints 61
_refine_ls_restrained_S_all 1.028
_refine_ls_R_factor_all 0.0730
_refine_ls_R_factor_gt 0.0469
_refine_ls_shift/su_max 0.001
_refine_ls_shift/su_mean 0.000
_refine_ls_structure_factor_coef Fsqd
_refine_ls_weighting_details 'calc w=1/[\s^2^(Fo^2^)+(0.0471P)^2^+13.4333P] where P=(Fo^2^+2Fc^2^)/3'
_refine_ls_weighting_scheme calc
_refine_ls_wR_factor_gt 0.1052
_refine_ls_wR_factor_ref 0.1160
_reflns_number_gt 10370
_reflns_number_total 13853
_reflns_threshold_expression >2sigma(I)
_cod_data_source_file b609043e.txt
_cod_data_source_block 2
_cod_original_sg_symbol_H-M 'P 21/c'
_cod_database_code 7203552

loop_
_symmetry_equiv_pos_as_xyz
'x, y, z'
'-x, y+1/2, -z+1/2'
'-x, -y, -z'
'x, -y-1/2, z-1/2'

loop_
_atom_site_label
_atom_site_type_symbol
_atom_site_fract_x
_atom_site_fract_y
_atom_site_fract_z
_atom_site_U_iso_or_equiv
_atom_site_adp_type
_atom_site_occupancy
_atom_site_symmetry_multiplicity
_atom_site_calc_flag
_atom_site_refinement_flags
_atom_site_disorder_assembly
_atom_site_disorder_group
_atom_site_attached_hydrogens
U U 0.306941(14) 0.375715(9) 0.685979(10) 0.02558(7) Uani 1 1 d . . . 0
Sr Sr 0.41332(4) 0.17695(2) 0.91185(3) 0.02927(13) Uani 1 1 d . . . 0
O1 O 0.4020(3) 0.44574(16) 0.72770(19) 0.0282(9) Uani 1 1 d . . . 0
O2 O 0.3130(3) 0.46312(16) 0.8379(2) 0.0288(9) Uani 1 1 d . . . 0
O3 O 0.1900(3) 0.41961(17) 0.70873(19) 0.0303(9) Uani 1 1 d . . . 0
O4 O 0.2139(3) 0.30424(18) 0.6395(2) 0.0311(9) Uani 1 1 d . . . 0
O5 O 0.3507(3) 0.20369(18) 0.66282(19) 0.0300(9) Uani 1 1 d . . . 0
O6 O 0.4134(2) 0.32844(17) 0.65208(18) 0.0269(9) Uani 1 1 d . . . 0
O7 O 0.2825(3) 0.41447(18) 0.6082(2) 0.0323(9) Uani 1 1 d . . . 0
O8 O 0.3302(3) 0.33644(17) 0.76285(19) 0.0307(9) Uani 1 1 d . . . 0
O9 O 0.3636(3) 0.28986(18) 0.9084(2) 0.0360(10) Uani 1 1 d . . . 0
O10 O 0.2458(3) 0.20277(19) 0.8818(2) 0.0370(10) Uani 1 1 d . . . 0
O11 O 0.5275(3) 0.17395(18) 1.0270(2) 0.0324(9) Uani 1 1 d . . . 0
O12 O 0.4381(3) 0.07132(18) 0.9747(2) 0.0338(10) Uani 1 1 d . . . 0
O13 O 0.5755(3) 0.1541(2) 0.9002(2) 0.0411(11) Uani 1 1 d . . . 0
O14 O 0.4436(3) 0.0958(2) 0.8213(2) 0.0414(11) Uani 1 1 d . . . 0
O15 O 0.3829(3) 0.22006(19) 0.7966(2) 0.0410(11) Uani 1 1 d . . . 0
H15A H 0.3697 0.2599 0.7925 0.049 Uiso 1 1 d R . . 0
H15B H 0.3502 0.2007 0.7628 0.049 Uiso 1 1 d R . . 0
O16 O 0.3437(3) 0.18369(18) 1.0104(2) 0.0342(10) Uani 1 1 d . . . 0
H16A H 0.3767 0.1754 1.0499 0.041 Uiso 1 1 d R . . 0
H16B H 0.2856 0.1776 0.9952 0.041 Uiso 1 1 d R . . 0
N1 N 0.5411(4) 0.2699(2) 0.9366(2) 0.0364(12) Uani 1 1 d . . . 0
N2 N 0.2970(4) 0.0850(2) 0.8606(3) 0.0398(13) Uani 1 1 d . . . 0
C1 C 0.5478(4) 0.4265(3) 0.7779(3) 0.0266(12) Uani 1 1 d . . . 0
C2 C 0.4672(4) 0.4495(2) 0.7794(3) 0.0268(12) Uani 1 1 d . . . 0
C3 C 0.4591(4) 0.4807(2) 0.8360(3) 0.0273(12) Uani 1 1 d . . . 0
C4 C 0.5293(4) 0.4895(2) 0.8881(3) 0.0298(13) Uani 1 1 d . . . 0
H4 H 0.5222 0.5107 0.9246 0.036 Uiso 1 1 calc R . . 0
C5 C 0.6096(4) 0.4681(3) 0.8878(3) 0.0281(13) Uani 1 1 d . . . 0
C6 C 0.6156(4) 0.4357(3) 0.8316(3) 0.0298(13) Uani 1 1 d . . . 0
H6 H 0.6679 0.4194 0.8304 0.036 Uiso 1 1 calc R . . 0
C7 C 0.6875(4) 0.4795(3) 0.9435(3) 0.0331(14) Uani 1 1 d . . . 0
C8 C 0.7141(5) 0.4225(3) 0.9818(4) 0.060(2) Uani 1 1 d . . . 0
H8A H 0.6686 0.4089 1.0003 0.089 Uiso 1 1 calc R . . 0
H8B H 0.7636 0.4298 1.0164 0.089 Uiso 1 1 calc R . . 0
H8C H 0.7269 0.3928 0.9527 0.089 Uiso 1 1 calc R . . 0
C9 C 0.6710(4) 0.5276(3) 0.9901(3) 0.0448(17) Uani 1 1 d . . . 0
H9A H 0.6540 0.5634 0.9658 0.067 Uiso 1 1 calc R . . 0
H9B H 0.7219 0.5348 1.0234 0.067 Uiso 1 1 calc R . . 0
H9C H 0.6266 0.5150 1.0104 0.067 Uiso 1 1 calc R . . 0
C10 C 0.7617(4) 0.5015(3) 0.9151(4) 0.0452(17) Uani 1 1 d . . . 0
H10A H 0.7763 0.4716 0.8871 0.068 Uiso 1 1 calc R . . 0
H10B H 0.8100 0.5097 0.9505 0.068 Uiso 1 1 calc R . . 0
H10C H 0.7450 0.5369 0.8901 0.068 Uiso 1 1 calc R . . 0
C11 C 0.3743(4) 0.5084(3) 0.8356(3) 0.0293(13) Uani 1 1 d . . . 0
H11A H 0.3799 0.5343 0.8733 0.035 Uiso 1 1 calc R . . 0
H11B H 0.3554 0.5319 0.7961 0.035 Uiso 1 1 calc R . . 0
C12 C 0.2286(4) 0.4868(3) 0.8240(3) 0.0303(13) Uani 1 1 d . . . 0
H12A H 0.2187 0.5105 0.7844 0.036 Uiso 1 1 calc R . . 0
H12B H 0.2218 0.5120 0.8600 0.036 Uiso 1 1 calc R . . 0
C13 C 0.1660(4) 0.4374(3) 0.8152(3) 0.0291(13) Uani 1 1 d . . . 0
C14 C 0.1490(4) 0.4053(3) 0.7566(3) 0.0304(13) Uani 1 1 d . . . 0
C15 C 0.0864(4) 0.3605(3) 0.7457(3) 0.0303(13) Uani 1 1 d . . . 0
C16 C 0.0454(4) 0.3485(3) 0.7963(3) 0.0339(14) Uani 1 1 d . . . 0
H16 H 0.0040 0.3192 0.7893 0.041 Uiso 1 1 calc R . . 0
C17 C 0.0630(4) 0.3778(3) 0.8560(3) 0.0366(14) Uani 1 1 d . A . 0
C18 C 0.1237(4) 0.4235(3) 0.8638(3) 0.0318(13) Uani 1 1 d . . . 0
H18A H 0.1358 0.4450 0.9028 0.038 Uiso 1 1 calc R . . 0
C19 C 0.0185(4) 0.3630(3) 0.9117(3) 0.0447(17) Uani 1 1 d D . . 0
C20A C -0.0758(7) 0.3790(8) 0.8858(8) 0.052(5) Uiso 0.451(11) 1 d PD A 1 0
H20A H -0.0957 0.3636 0.8421 0.078 Uiso 0.451(11) 1 calc PR A 1 0
H20B H -0.0821 0.4213 0.8849 0.078 Uiso 0.451(11) 1 calc PR A 1 0
H20C H -0.1084 0.3622 0.9141 0.078 Uiso 0.451(11) 1 calc PR A 1 0
C21A C 0.0545(13) 0.3957(8) 0.9749(7) 0.067(6) Uiso 0.451(11) 1 d PD A 1 0
H21A H 0.0254 0.3835 1.0077 0.100 Uiso 0.451(11) 1 calc PR A 1 0
H21B H 0.0471 0.4375 0.9675 0.100 Uiso 0.451(11) 1 calc PR A 1 0
H21C H 0.1139 0.3869 0.9897 0.100 Uiso 0.451(11) 1 calc PR A 1 0
C22A C 0.0165(12) 0.2956(4) 0.9195(8) 0.050(5) Uiso 0.451(11) 1 d PD A 1 0
H22A H -0.0214 0.2854 0.9468 0.075 Uiso 0.451(11) 1 calc PR A 1 0
H22B H 0.0726 0.2815 0.9394 0.075 Uiso 0.451(11) 1 calc PR A 1 0
H22C H -0.0030 0.2776 0.8770 0.075 Uiso 0.451(11) 1 calc PR A 1 0
C20B C -0.0258(10) 0.4183(5) 0.9302(8) 0.061(4) Uiso 0.549(11) 1 d PD A 2 0
H20D H -0.0674 0.4320 0.8925 0.092 Uiso 0.549(11) 1 calc PR A 2 0
H20E H 0.0156 0.4489 0.9448 0.092 Uiso 0.549(11) 1 calc PR A 2 0
H20F H -0.0533 0.4088 0.9648 0.092 Uiso 0.549(11) 1 calc PR A 2 0
C21B C 0.0851(8) 0.3494(7) 0.9764(6) 0.057(4) Uiso 0.549(11) 1 d PD A 2 0
H21D H 0.0574 0.3473 1.0122 0.085 Uiso 0.549(11) 1 calc PR A 2 0
H21E H 0.1270 0.3803 0.9848 0.085 Uiso 0.549(11) 1 calc PR A 2 0
H21F H 0.1123 0.3123 0.9723 0.085 Uiso 0.549(11) 1 calc PR A 2 0
C22B C -0.0414(10) 0.3114(6) 0.8995(8) 0.066(5) Uiso 0.549(11) 1 d PD A 2 0
H22D H -0.0641 0.3050 0.9373 0.099 Uiso 0.549(11) 1 calc PR A 2 0
H22E H -0.0116 0.2767 0.8911 0.099 Uiso 0.549(11) 1 calc PR A 2 0
H22F H -0.0870 0.3196 0.8620 0.099 Uiso 0.549(11) 1 calc PR A 2 0
C23 C 0.0597(4) 0.3295(3) 0.6800(3) 0.0340(14) Uani 1 1 d . . . 0
H23A H 0.0774 0.3537 0.6474 0.041 Uiso 1 1 calc R . . 0
H23B H -0.0019 0.3280 0.6681 0.041 Uiso 1 1 calc R . . 0
C24 C 0.0927(4) 0.2672(3) 0.6750(3) 0.0336(14) Uani 1 1 d . . . 0
C25 C 0.1699(4) 0.2579(3) 0.6550(3) 0.0291(13) Uani 1 1 d . . . 0
C26 C 0.1964(4) 0.1998(3) 0.6463(3) 0.0287(13) Uani 1 1 d . . . 0
C27 C 0.1455(4) 0.1518(3) 0.6557(3) 0.0314(13) Uani 1 1 d . . . 0
H27 H 0.1632 0.1136 0.6490 0.038 Uiso 1 1 calc R . . 0
C28 C 0.0692(4) 0.1598(3) 0.6746(3) 0.0328(14) Uani 1 1 d . . . 0
C29 C 0.0449(4) 0.2181(3) 0.6839(3) 0.0335(14) Uani 1 1 d . . . 0
H29 H -0.0057 0.2242 0.6967 0.040 Uiso 1 1 calc R . . 0
C30 C 0.0089(4) 0.1078(3) 0.6793(3) 0.0370(15) Uani 1 1 d . . . 0
C31 C 0.0505(5) 0.0476(3) 0.6740(5) 0.061(2) Uani 1 1 d . . . 0
H31A H 0.1010 0.0439 0.7085 0.092 Uiso 1 1 calc R . . 0
H31B H 0.0650 0.0447 0.6322 0.092 Uiso 1 1 calc R . . 0
H31C H 0.0115 0.0166 0.6778 0.092 Uiso 1 1 calc R . . 0
C32 C -0.0713(4) 0.1132(3) 0.6224(3) 0.0469(18) Uani 1 1 d . . . 0
H32A H -0.1105 0.0822 0.6259 0.070 Uiso 1 1 calc R . . 0
H32B H -0.0554 0.1099 0.5811 0.070 Uiso 1 1 calc R . . 0
H32C H -0.0976 0.1510 0.6247 0.070 Uiso 1 1 calc R . . 0
C33 C -0.0191(5) 0.1096(3) 0.7440(3) 0.0451(17) Uani 1 1 d . . . 0
H33A H -0.0445 0.1473 0.7485 0.068 Uiso 1 1 calc R . . 0
H33B H 0.0293 0.1039 0.7800 0.068 Uiso 1 1 calc R . . 0
H33C H -0.0598 0.0788 0.7443 0.068 Uiso 1 1 calc R . . 0
C34 C 0.2719(4) 0.1894(3) 0.6172(3) 0.0324(14) Uani 1 1 d . . . 0
H34A H 0.2729 0.1482 0.6043 0.039 Uiso 1 1 calc R . . 0
H34B H 0.2662 0.2135 0.5780 0.039 Uiso 1 1 calc R . . 0
C35 C 0.4191(4) 0.2048(3) 0.6301(3) 0.0306(13) Uani 1 1 d . . . 0
H35A H 0.3994 0.2228 0.5871 0.037 Uiso 1 1 calc R . . 0
H35B H 0.4362 0.1645 0.6237 0.037 Uiso 1 1 calc R . . 0
C36 C 0.4945(4) 0.2388(2) 0.6685(3) 0.0263(12) Uani 1 1 d . . . 0
C37 C 0.4865(4) 0.3005(3) 0.6775(3) 0.0287(13) Uani 1 1 d . . . 0
C38 C 0.5612(4) 0.3321(2) 0.7091(3) 0.0266(13) Uani 1 1 d . . . 0
C39 C 0.6381(4) 0.3022(3) 0.7287(3) 0.0292(13) Uani 1 1 d . . . 0
H39 H 0.6858 0.3235 0.7498 0.035 Uiso 1 1 calc R . . 0
C40 C 0.6473(4) 0.2420(3) 0.7184(3) 0.0296(13) Uani 1 1 d . . . 0
C41 C 0.5730(4) 0.2111(3) 0.6890(3) 0.0311(13) Uani 1 1 d . . . 0
H41 H 0.5763 0.1705 0.6828 0.037 Uiso 1 1 calc R . . 0
C42 C 0.7367(4) 0.2143(3) 0.7316(3) 0.0368(15) Uani 1 1 d . . . 0
C43 C 0.7925(5) 0.2337(4) 0.7972(4) 0.057(2) Uani 1 1 d . . . 0
H43A H 0.7975 0.2760 0.7981 0.086 Uiso 1 1 calc R . . 0
H43B H 0.8478 0.2162 0.8029 0.086 Uiso 1 1 calc R . . 0
H43C H 0.7673 0.2210 0.8321 0.086 Uiso 1 1 calc R . . 0
C44 C 0.7795(5) 0.2364(4) 0.6778(4) 0.060(2) Uani 1 1 d . . . 0
H44A H 0.7519 0.2191 0.6365 0.089 Uiso 1 1 calc R . . 0
H44B H 0.8383 0.2253 0.6888 0.089 Uiso 1 1 calc R . . 0
H44C H 0.7750 0.2788 0.6747 0.089 Uiso 1 1 calc R . . 0
C45 C 0.7338(4) 0.1472(3) 0.7298(4) 0.0450(17) Uani 1 1 d . . . 0
H45A H 0.6975 0.1332 0.7569 0.067 Uiso 1 1 calc R . . 0
H45B H 0.7900 0.1317 0.7460 0.067 Uiso 1 1 calc R . . 0
H45C H 0.7119 0.1341 0.6854 0.067 Uiso 1 1 calc R . . 0
C46 C 0.5603(4) 0.3992(2) 0.7150(3) 0.0269(12) Uani 1 1 d . . . 0
H46A H 0.6138 0.4139 0.7079 0.032 Uiso 1 1 calc R . . 0
H46B H 0.5157 0.4141 0.6793 0.032 Uiso 1 1 calc R . . 0
C47 C 0.5004(5) 0.3257(3) 0.9076(3) 0.0430(16) Uani 1 1 d . . . 0
H47A H 0.4904 0.3231 0.8601 0.052 Uiso 1 1 calc R . . 0
H47B H 0.5396 0.3581 0.9219 0.052 Uiso 1 1 calc R . . 0
C48 C 0.4187(5) 0.3399(3) 0.9249(3) 0.0416(16) Uani 1 1 d . . . 0
H48A H 0.4284 0.3483 0.9715 0.050 Uiso 1 1 calc R . . 0
H48B H 0.3930 0.3744 0.9007 0.050 Uiso 1 1 calc R . . 0
C49 C 0.2775(5) 0.3030(3) 0.9101(4) 0.0443(17) Uani 1 1 d . . . 0
H49A H 0.2640 0.3437 0.8970 0.053 Uiso 1 1 calc R . . 0
H49B H 0.2697 0.2977 0.9543 0.053 Uiso 1 1 calc R . . 0
C50 C 0.2204(5) 0.2618(3) 0.8638(3) 0.0431(17) Uani 1 1 d . . . 0
H50A H 0.1619 0.2678 0.8662 0.052 Uiso 1 1 calc R . . 0
H50B H 0.2246 0.2695 0.8190 0.052 Uiso 1 1 calc R . . 0
C51 C 0.1840(5) 0.1619(3) 0.8481(4) 0.0479(18) Uani 1 1 d . . . 0
H51A H 0.1785 0.1649 0.8010 0.057 Uiso 1 1 calc R . . 0
H51B H 0.1292 0.1704 0.8572 0.057 Uiso 1 1 calc R . . 0
C52 C 0.2127(5) 0.1007(3) 0.8716(4) 0.0454(17) Uani 1 1 d . . . 0
H52A H 0.2149 0.0980 0.9182 0.054 Uiso 1 1 calc R . . 0
H52B H 0.1712 0.0722 0.8490 0.054 Uiso 1 1 calc R . . 0
C53 C 0.5678(4) 0.2739(3) 1.0092(3) 0.0359(15) Uani 1 1 d . . . 0
H53A H 0.5206 0.2883 1.0259 0.043 Uiso 1 1 calc R . . 0
H53B H 0.6137 0.3023 1.0212 0.043 Uiso 1 1 calc R . . 0
C54 C 0.5971(4) 0.2150(3) 1.0415(3) 0.0354(14) Uani 1 1 d . . . 0
H54A H 0.6442 0.1999 1.0250 0.042 Uiso 1 1 calc R . . 0
H54B H 0.6163 0.2202 1.0887 0.042 Uiso 1 1 calc R . . 0
C55 C 0.5574(4) 0.1161(3) 1.0484(3) 0.0352(14) Uani 1 1 d . . . 0
H55A H 0.5897 0.1175 1.0937 0.042 Uiso 1 1 calc R . . 0
H55B H 0.5941 0.1012 1.0215 0.042 Uiso 1 1 calc R . . 0
C56 C 0.4818(4) 0.0760(3) 1.0425(3) 0.0346(14) Uani 1 1 d . . . 0
H56A H 0.5004 0.0372 1.0598 0.041 Uiso 1 1 calc R . . 0
H56B H 0.4439 0.0920 1.0678 0.041 Uiso 1 1 calc R . . 0
C57 C 0.3622(4) 0.0382(3) 0.9674(3) 0.0390(15) Uani 1 1 d . . . 0
H57A H 0.3221 0.0595 0.9868 0.047 Uiso 1 1 calc R . . 0
H57B H 0.3742 0.0004 0.9896 0.047 Uiso 1 1 calc R . . 0
C58 C 0.3249(5) 0.0287(3) 0.8952(3) 0.0405(16) Uani 1 1 d . . . 0
H58A H 0.3671 0.0102 0.8756 0.049 Uiso 1 1 calc R . . 0
H58B H 0.2767 0.0021 0.8896 0.049 Uiso 1 1 calc R . . 0
C59 C 0.6149(4) 0.2559(3) 0.9078(3) 0.0431(17) Uani 1 1 d . . . 0
H59A H 0.6641 0.2467 0.9428 0.052 Uiso 1 1 calc R . . 0
H59B H 0.6284 0.2901 0.8841 0.052 Uiso 1 1 calc R . . 0
C60 C 0.5948(5) 0.2040(3) 0.8616(3) 0.0436(17) Uani 1 1 d . . . 0
H60A H 0.5464 0.2129 0.8258 0.052 Uiso 1 1 calc R . . 0
H60B H 0.6431 0.1948 0.8434 0.052 Uiso 1 1 calc R . . 0
C61 C 0.5899(5) 0.0977(3) 0.8739(4) 0.0506(19) Uani 1 1 d . . . 0
H61A H 0.5857 0.0670 0.9054 0.061 Uiso 1 1 calc R . . 0
H61B H 0.6469 0.0966 0.8667 0.061 Uiso 1 1 calc R . . 0
C62 C 0.5260(5) 0.0855(3) 0.8096(4) 0.0484(19) Uani 1 1 d . . . 0
H62A H 0.5358 0.1117 0.7754 0.058 Uiso 1 1 calc R . . 0
H62B H 0.5309 0.0449 0.7959 0.058 Uiso 1 1 calc R . . 0
C63 C 0.3776(5) 0.0663(3) 0.7749(3) 0.0462(18) Uani 1 1 d . . . 0
H63A H 0.3863 0.0238 0.7780 0.055 Uiso 1 1 calc R . . 0
H63B H 0.3780 0.0786 0.7306 0.055 Uiso 1 1 calc R . . 0
C64 C 0.2951(5) 0.0818(3) 0.7900(3) 0.0479(18) Uani 1 1 d . . . 0
H64A H 0.2766 0.1198 0.7701 0.058 Uiso 1 1 calc R . . 0
H64B H 0.2531 0.0526 0.7698 0.058 Uiso 1 1 calc R . . 0
O17 O 0.1099(5) 0.5093(3) 0.6358(4) 0.098(2) Uani 1 1 d U . . 1
C65 C 0.0188(9) 0.4919(6) 0.6176(7) 0.127(5) Uani 1 1 d U . . 0
H65A H -0.0154 0.5258 0.6011 0.191 Uiso 1 1 calc R . . 0
H65B H 0.0023 0.4767 0.6556 0.191 Uiso 1 1 calc R . . 0
H65C H 0.0105 0.4619 0.5842 0.191 Uiso 1 1 calc R . . 0
O18 O 0.1652(3) 0.3167(2) 0.5072(3) 0.0544(13) Uani 1 1 d U . . 0
H18 H 0.1891 0.3154 0.5517 0.065 Uiso 1 1 d R . . 0
C66 C 0.0929(7) 0.3533(5) 0.4947(6) 0.094(3) Uani 1 1 d U . . 0
H66A H 0.0546 0.3402 0.5205 0.142 Uiso 1 1 calc R . . 0
H66B H 0.0650 0.3513 0.4489 0.142 Uiso 1 1 calc R . . 0
H66C H 0.1098 0.3934 0.5061 0.142 Uiso 1 1 calc R . . 0
O19 O 0.2125(8) 0.6055(5) 0.4635(6) 0.081(4) Uani 1 1 d DU . . 0
H19 H 0.2284 0.5761 0.4889 0.097 Uiso 1 1 d R . . 0
C68 C 0.1757(12) 0.6593(6) 0.4805(9) 0.073(5) Uani 1 1 d DU . . 0
H68A H 0.2004 0.6689 0.5256 0.110 Uiso 1 1 calc R . . 0
H68B H 0.1155 0.6542 0.4745 0.110 Uiso 1 1 calc R . . 0
H68C H 0.1864 0.6908 0.4528 0.110 Uiso 1 1 calc R . . 0
O20 O 0.2373(7) 0.6054(4) 0.3450(5) 0.136(3) Uani 1 1 d U . . 0
H20 H 0.2005 0.6063 0.3765 0.163 Uiso 1 1 d R . . 0
C69 C 0.1623(8) 0.5881(6) 0.2946(6) 0.113(4) Uani 1 1 d U . . 0
H69A H 0.1255 0.5646 0.3143 0.170 Uiso 1 1 calc R . . 0
H69B H 0.1796 0.5654 0.2612 0.170 Uiso 1 1 calc R . . 0
H69C H 0.1326 0.6229 0.2754 0.170 Uiso 1 1 calc R . . 0
O21 O 0.2009(9) 0.5186(6) 0.5417(7) 0.085(4) Uani 1 1 d U . . 2

loop_
_atom_site_aniso_label
_atom_site_aniso_U_11
_atom_site_aniso_U_22
_atom_site_aniso_U_33
_atom_site_aniso_U_23
_atom_site_aniso_U_13
_atom_site_aniso_U_12
U 0.02647(12) 0.02388(11) 0.02700(11) 0.00137(9) 0.00752(8) 0.00147(10)
Sr 0.0350(3) 0.0252(3) 0.0283(3) 0.0012(2) 0.0089(2) 0.0033(2)
O1 0.032(2) 0.024(2) 0.029(2) -0.0008(16) 0.0079(18) 0.0018(17)
O2 0.026(2) 0.023(2) 0.039(2) -0.0001(17) 0.0104(18) 0.0026(17)
O3 0.030(2) 0.031(2) 0.030(2) 0.0042(17) 0.0080(18) 0.0065(18)
O4 0.026(2) 0.031(2) 0.037(2) -0.0045(18) 0.0094(19) -0.0017(18)
O5 0.026(2) 0.033(2) 0.032(2) -0.0047(17) 0.0074(18) -0.0018(18)
O6 0.026(2) 0.027(2) 0.028(2) -0.0027(16) 0.0063(17) 0.0034(17)
O7 0.031(2) 0.032(2) 0.033(2) 0.0012(18) 0.0057(19) 0.0009(18)
O8 0.033(2) 0.028(2) 0.032(2) 0.0000(17) 0.0095(19) 0.0029(18)
O9 0.043(3) 0.025(2) 0.041(2) 0.0019(18) 0.014(2) 0.0046(19)
O10 0.036(3) 0.038(2) 0.035(2) 0.0021(19) 0.004(2) 0.004(2)
O11 0.036(2) 0.030(2) 0.033(2) 0.0036(18) 0.0102(19) 0.0034(19)
O12 0.038(3) 0.030(2) 0.034(2) 0.0026(18) 0.008(2) 0.0015(19)
O13 0.045(3) 0.044(3) 0.038(3) -0.001(2) 0.017(2) 0.003(2)
O14 0.054(3) 0.036(2) 0.033(2) -0.0054(19) 0.008(2) 0.007(2)
O15 0.059(3) 0.030(2) 0.034(2) -0.0008(19) 0.009(2) 0.007(2)
O16 0.030(2) 0.041(2) 0.030(2) 0.0022(18) 0.0027(19) 0.0011(19)
N1 0.041(3) 0.038(3) 0.031(3) 0.002(2) 0.011(2) -0.001(2)
N2 0.049(4) 0.030(3) 0.036(3) -0.001(2) 0.001(3) 0.000(2)
C1 0.026(3) 0.027(3) 0.028(3) 0.002(2) 0.008(2) -0.001(2)
C2 0.033(3) 0.018(3) 0.029(3) 0.003(2) 0.007(3) -0.003(2)
C3 0.029(3) 0.022(3) 0.030(3) -0.001(2) 0.006(3) -0.002(2)
C4 0.036(4) 0.023(3) 0.031(3) -0.002(2) 0.010(3) 0.000(3)
C5 0.024(3) 0.025(3) 0.034(3) 0.006(2) 0.004(3) -0.001(2)
C6 0.029(3) 0.027(3) 0.035(3) 0.001(2) 0.011(3) 0.000(3)
C7 0.033(4) 0.031(3) 0.034(3) -0.002(3) 0.005(3) -0.002(3)
C8 0.060(5) 0.047(4) 0.054(5) 0.005(4) -0.022(4) -0.012(4)
C9 0.031(4) 0.066(5) 0.036(4) -0.012(3) 0.002(3) -0.003(3)
C10 0.033(4) 0.053(4) 0.050(4) -0.012(3) 0.010(3) -0.006(3)
C11 0.024(3) 0.031(3) 0.035(3) -0.002(2) 0.010(3) 0.001(2)
C12 0.023(3) 0.027(3) 0.041(3) -0.002(3) 0.008(3) 0.008(2)
C13 0.026(3) 0.025(3) 0.037(3) 0.000(2) 0.007(3) 0.006(2)
C14 0.027(3) 0.031(3) 0.035(3) 0.002(3) 0.010(3) 0.008(3)
C15 0.022(3) 0.034(3) 0.035(3) 0.004(3) 0.008(3) 0.010(2)
C16 0.026(3) 0.035(3) 0.042(4) 0.001(3) 0.012(3) -0.001(3)
C17 0.029(3) 0.043(4) 0.039(3) 0.001(3) 0.010(3) 0.009(3)
C18 0.032(3) 0.030(3) 0.032(3) 0.000(3) 0.005(3) 0.006(3)
C19 0.037(4) 0.053(5) 0.049(4) 0.006(3) 0.020(3) 0.001(3)
C23 0.029(3) 0.037(3) 0.035(3) 0.004(3) 0.005(3) -0.001(3)
C24 0.036(4) 0.034(3) 0.033(3) -0.006(3) 0.012(3) -0.001(3)
C25 0.028(3) 0.032(3) 0.026(3) -0.003(2) 0.005(3) -0.007(3)
C26 0.021(3) 0.032(3) 0.032(3) -0.005(2) 0.005(3) 0.000(2)
C27 0.025(3) 0.032(3) 0.037(3) -0.007(3) 0.008(3) -0.004(3)
C28 0.024(3) 0.038(4) 0.036(3) 0.000(3) 0.007(3) 0.001(3)
C29 0.029(3) 0.036(3) 0.036(3) -0.006(3) 0.009(3) -0.001(3)
C30 0.030(3) 0.040(4) 0.043(4) -0.007(3) 0.013(3) -0.005(3)
C31 0.043(5) 0.042(4) 0.106(7) -0.007(4) 0.032(5) -0.012(4)
C32 0.035(4) 0.062(5) 0.043(4) -0.005(3) 0.008(3) -0.018(3)
C33 0.035(4) 0.051(5) 0.049(4) 0.001(3) 0.010(3) -0.014(3)
C34 0.029(3) 0.033(3) 0.035(3) -0.004(3) 0.008(3) -0.003(3)
C35 0.029(3) 0.029(3) 0.038(3) -0.003(3) 0.016(3) -0.001(3)
C36 0.026(3) 0.026(3) 0.030(3) 0.002(2) 0.014(3) -0.001(2)
C37 0.029(3) 0.033(3) 0.027(3) 0.002(2) 0.013(3) 0.000(3)
C38 0.031(3) 0.024(3) 0.028(3) 0.001(2) 0.014(3) -0.002(2)
C39 0.026(3) 0.030(3) 0.032(3) 0.000(2) 0.008(3) -0.001(3)
C40 0.026(3) 0.027(3) 0.037(3) -0.001(2) 0.009(3) -0.004(2)
C41 0.032(3) 0.027(3) 0.037(3) -0.002(3) 0.013(3) 0.001(3)
C42 0.029(4) 0.027(3) 0.054(4) 0.000(3) 0.009(3) 0.003(3)
C43 0.041(5) 0.054(5) 0.070(5) -0.010(4) 0.001(4) 0.011(4)
C44 0.041(4) 0.059(5) 0.088(6) 0.016(4) 0.034(4) 0.012(4)
C45 0.030(4) 0.032(3) 0.073(5) -0.001(3) 0.012(4) 0.004(3)
C46 0.022(3) 0.023(3) 0.037(3) -0.003(2) 0.009(3) -0.003(2)
C47 0.051(4) 0.029(3) 0.047(4) 0.010(3) 0.007(3) -0.006(3)
C48 0.054(5) 0.022(3) 0.047(4) 0.005(3) 0.007(3) 0.004(3)
C49 0.048(4) 0.041(4) 0.047(4) 0.004(3) 0.018(3) 0.016(3)
C50 0.041(4) 0.039(4) 0.049(4) 0.014(3) 0.011(3) 0.008(3)
C51 0.037(4) 0.043(4) 0.057(5) -0.001(3) -0.001(3) 0.002(3)
C52 0.040(4) 0.038(4) 0.053(4) -0.005(3) 0.000(3) -0.008(3)
C53 0.041(4) 0.031(3) 0.040(4) 0.003(3) 0.017(3) 0.002(3)
C54 0.031(4) 0.038(4) 0.036(3) 0.001(3) 0.007(3) -0.003(3)
C55 0.040(4) 0.033(4) 0.034(3) 0.002(3) 0.012(3) 0.005(3)
C56 0.044(4) 0.032(3) 0.029(3) 0.007(3) 0.010(3) 0.010(3)
C57 0.045(4) 0.025(3) 0.046(4) 0.007(3) 0.009(3) 0.000(3)
C58 0.052(4) 0.028(3) 0.037(4) -0.002(3) 0.002(3) -0.007(3)
C59 0.039(4) 0.052(4) 0.044(4) 0.005(3) 0.019(3) -0.004(3)
C60 0.046(4) 0.050(4) 0.039(4) -0.001(3) 0.019(3) -0.001(3)
C61 0.062(5) 0.050(4) 0.047(4) 0.002(3) 0.025(4) 0.019(4)
C62 0.066(5) 0.035(4) 0.051(4) 0.000(3) 0.029(4) 0.008(3)
C63 0.065(5) 0.035(4) 0.036(4) -0.009(3) 0.006(3) 0.007(3)
C64 0.060(5) 0.039(4) 0.039(4) -0.001(3) -0.002(3) -0.002(4)
O17 0.097(2) 0.098(2) 0.098(2) 0.0027(10) 0.0235(11) 0.0007(10)
C65 0.127(5) 0.127(5) 0.127(5) 0.0002(10) 0.0294(15) -0.0001(10)
O18 0.0538(16) 0.0564(16) 0.0531(15) 0.0004(9) 0.0125(10) -0.0005(10)
C66 0.094(3) 0.095(3) 0.094(3) -0.0001(10) 0.0224(13) 0.0006(10)
O19 0.081(4) 0.081(4) 0.081(4) 0.0006(10) 0.0198(13) -0.0005(10)
C68 0.073(5) 0.073(5) 0.073(5) -0.0002(10) 0.0174(16) 0.0004(10)
O20 0.135(3) 0.135(3) 0.137(3) 0.0009(10) 0.0314(13) -0.0001(10)
C69 0.113(4) 0.113(4) 0.114(4) 0.0003(10) 0.0260(14) -0.0001(10)
O21 0.085(4) 0.086(4) 0.086(4) 0.0007(10) 0.0211(14) 0.0009(10)

loop_
_atom_type_symbol
_atom_type_description
_atom_type_scat_dispersion_real
_atom_type_scat_dispersion_imag
_atom_type_scat_source
C C 0.0033 0.0016 'International Tables Vol C Tables 4.2.6.8 and 6.1.1.4'
H H 0.0000 0.0000 'International Tables Vol C Tables 4.2.6.8 and 6.1.1.4'
N N 0.0061 0.0033 'International Tables Vol C Tables 4.2.6.8 and 6.1.1.4'
O O 0.0106 0.0060 'International Tables Vol C Tables 4.2.6.8 and 6.1.1.4'
Sr Sr -1.5307 3.2498 'International Tables Vol C Tables 4.2.6.8 and 6.1.1.4'
U U -9.6767 9.6646 'International Tables Vol C Tables 4.2.6.8 and 6.1.1.4'

loop_
_geom_angle_atom_site_label_1
_geom_angle_atom_site_label_2
_geom_angle_atom_site_label_3
_geom_angle
_geom_angle_site_symmetry_1
_geom_angle_site_symmetry_3
_geom_angle_publ_flag
O8 U O7 179.3(2) . . ?
O8 U O1 91.10(17) . . ?
O7 U O1 89.65(16) . . ?
O8 U O4 90.63(17) . . ?
O7 U O4 88.63(17) . . ?
O1 U O4 177.14(13) . . ?
O8 U O6 91.85(16) . . ?
O7 U O6 88.19(16) . . ?
O1 U O6 87.21(14) . . ?
O4 U O6 90.45(14) . . ?
O8 U O3 92.16(16) . . ?
O7 U O3 87.74(16) . . ?
O1 U O3 98.04(14) . . ?
O4 U O3 84.17(14) . . ?
O6 U O3 173.33(14) . . ?
O15 Sr O16 135.52(14) . . ?
O15 Sr O9 67.53(13) . . ?
O16 Sr O9 77.27(13) . . ?
O15 Sr O11 143.60(14) . . ?
O16 Sr O11 67.68(13) . . ?
O9 Sr O11 100.90(13) . . ?
O15 Sr O10 74.67(14) . . ?
O16 Sr O10 64.49(13) . . ?
O9 Sr O10 60.50(13) . . ?
O11 Sr O10 131.33(12) . . ?
O15 Sr O12 140.60(13) . . ?
O16 Sr O12 72.92(13) . . ?
O9 Sr O12 149.76(12) . . ?
O11 Sr O12 63.08(13) . . ?
O10 Sr O12 109.26(13) . . ?
O15 Sr O13 87.92(14) . . ?
O16 Sr O13 133.68(14) . . ?
O9 Sr O13 117.78(14) . . ?
O11 Sr O13 66.50(13) . . ?
O10 Sr O13 161.83(13) . . ?
O12 Sr O13 80.88(13) . . ?
O15 Sr O14 68.22(13) . . ?
O16 Sr O14 140.36(14) . . ?
O9 Sr O14 135.74(13) . . ?
O11 Sr O14 113.89(13) . . ?
O10 Sr O14 108.30(14) . . ?
O12 Sr O14 73.67(13) . . ?
O13 Sr O14 59.05(14) . . ?
O15 Sr N2 87.62(15) . . ?
O16 Sr N2 88.22(15) . . ?
O9 Sr N2 121.28(15) . . ?
O11 Sr N2 125.41(14) . . ?
O10 Sr N2 61.89(15) . . ?
O12 Sr N2 63.19(14) . . ?
O13 Sr N2 113.13(15) . . ?
O14 Sr N2 57.64(16) . . ?
O15 Sr N1 82.13(15) . . ?
O16 Sr N1 104.00(14) . . ?
O9 Sr N1 60.81(15) . . ?
O11 Sr N1 62.93(14) . . ?
O10 Sr N1 121.28(14) . . ?
O12 Sr N1 122.11(15) . . ?
O13 Sr N1 59.72(15) . . ?
O14 Sr N1 111.57(15) . . ?
N2 Sr N1 167.58(15) . . ?
O15 Sr C60 68.07(17) . . ?
O16 Sr C60 144.01(16) . . ?
O9 Sr C60 95.55(15) . . ?
O11 Sr C60 79.50(15) . . ?
O10 Sr C60 141.52(16) . . ?
O12 Sr C60 105.54(15) . . ?
O13 Sr C60 24.68(15) . . ?
O14 Sr C60 66.51(16) . . ?
N2 Sr C60 124.03(16) . . ?
N1 Sr C60 45.16(15) . . ?
C2 O1 U 135.0(3) . . ?
C12 O2 C11 111.3(4) . . ?
C14 O3 U 128.3(3) . . ?
C14 O3 O17 110.1(4) . . ?
U O3 O17 121.6(2) . . ?
C25 O4 U 141.8(4) . . ?
C35 O5 C34 110.6(4) . . ?
C37 O6 U 139.6(3) . . ?
U O7 O21 143.8(3) . . ?
C48 O9 C49 112.6(5) . . ?
C48 O9 Sr 125.5(4) . . ?
C49 O9 Sr 119.0(4) . . ?
C50 O10 C51 110.6(5) . . ?
C50 O10 Sr 118.5(4) . . ?
C51 O10 Sr 121.8(4) . . ?
C55 O11 C54 109.5(5) . . ?
C55 O11 Sr 114.7(3) . . ?
C54 O11 Sr 121.2(3) . . ?
C57 O12 C56 111.1(5) . . ?
C57 O12 Sr 112.7(3) . . ?
C56 O12 Sr 113.4(3) . . ?
C61 O13 C60 113.6(5) . . ?
C61 O13 Sr 116.7(4) . . ?
C60 O13 Sr 103.7(4) . . ?
C63 O14 C62 112.8(5) . . ?
C63 O14 Sr 123.4(4) . . ?
C62 O14 Sr 123.2(4) . . ?
C53 N1 C47 111.3(5) . . ?
C53 N1 C59 111.0(5) . . ?
C47 N1 C59 109.7(5) . . ?
C53 N1 Sr 104.5(3) . . ?
C47 N1 Sr 108.1(4) . . ?
C59 N1 Sr 112.2(4) . . ?
C64 N2 C52 111.4(6) . . ?
C64 N2 C58 112.3(5) . . ?
C52 N2 C58 108.5(5) . . ?
C64 N2 Sr 105.7(4) . . ?
C52 N2 Sr 108.7(4) . . ?
C58 N2 Sr 110.1(4) . . ?
C6 C1 C2 119.0(5) . . ?
C6 C1 C46 121.5(5) . . ?
C2 C1 C46 119.0(5) . . ?
O1 C2 C3 120.3(5) . . ?
O1 C2 C1 121.4(5) . . ?
C3 C2 C1 118.2(5) . . ?
C4 C3 C2 120.6(6) . . ?
C4 C3 C11 121.2(5) . . ?
C2 C3 C11 118.0(5) . . ?
C5 C4 C3 122.6(5) . . ?
C4 C5 C6 115.7(6) . . ?
C4 C5 C7 123.0(5) . . ?
C6 C5 C7 121.3(5) . . ?
C1 C6 C5 123.8(6) . . ?
C8 C7 C5 109.9(5) . . ?
C8 C7 C9 109.7(6) . . ?
C5 C7 C9 111.8(5) . . ?
C8 C7 C10 109.0(6) . . ?
C5 C7 C10 109.8(5) . . ?
C9 C7 C10 106.6(5) . . ?
O2 C11 C3 109.9(5) . . ?
O2 C12 C13 109.6(5) . . ?
C18 C13 C14 119.8(6) . . ?
C18 C13 C12 121.2(5) . . ?
C14 C13 C12 119.1(5) . . ?
O3 C14 C13 119.6(5) . . ?
O3 C14 C15 120.3(5) . . ?
C13 C14 C15 120.1(5) . . ?
C16 C15 C14 117.6(6) . . ?
C16 C15 C23 120.7(6) . . ?
C14 C15 C23 121.5(5) . . ?
C17 C16 C15 123.8(6) . . ?
C16 C17 C18 116.5(6) . . ?
C16 C17 C19 123.0(6) . . ?
C18 C17 C19 120.5(6) . . ?
C13 C18 C17 122.1(6) . . ?
C21A C19 C22A 114.1(11) . . ?
C22B C19 C20B 110.7(10) . . ?
C21A C19 C20A 109.9(11) . . ?
C22A C19 C20A 103.2(10) . . ?
C22B C19 C17 115.9(8) . . ?
C21A C19 C17 113.8(9) . . ?
C22A C19 C17 108.7(8) . . ?
C20B C19 C17 109.9(7) . . ?
C20A C19 C17 106.4(8) . . ?
C22B C19 C21B 106.7(10) . . ?
C20B C19 C21B 102.2(9) . . ?
C17 C19 C21B 110.5(7) . . ?
C15 C23 C24 117.5(5) . . ?
C29 C24 C25 118.4(6) . . ?
C29 C24 C23 121.0(6) . . ?
C25 C24 C23 120.3(5) . . ?
O4 C25 C26 120.0(5) . . ?
O4 C25 C24 120.4(5) . . ?
C26 C25 C24 119.4(5) . . ?
C27 C26 C25 119.8(5) . . ?
C27 C26 C34 119.6(5) . . ?
C25 C26 C34 119.9(5) . . ?
C28 C27 C26 121.9(6) . . ?
C27 C28 C29 117.2(6) . . ?
C27 C28 C30 122.3(6) . . ?
C29 C28 C30 120.3(5) . . ?
C24 C29 C28 123.3(6) . . ?
C33 C30 C31 108.4(6) . . ?
C33 C30 C28 111.1(5) . . ?
C31 C30 C28 112.0(5) . . ?
C33 C30 C32 108.1(6) . . ?
C31 C30 C32 108.5(6) . . ?
C28 C30 C32 108.6(5) . . ?
O5 C34 C26 112.0(5) . . ?
O5 C35 C36 112.0(5) . . ?
C41 C36 C37 120.5(6) . . ?
C41 C36 C35 120.2(5) . . ?
C37 C36 C35 119.0(5) . . ?
O6 C37 C36 120.8(5) . . ?
O6 C37 C38 121.6(5) . . ?
C36 C37 C38 117.3(5) . . ?
C39 C38 C37 119.8(5) . . ?
C39 C38 C46 119.0(5) . . ?
C37 C38 C46 120.9(5) . . ?
C40 C39 C38 123.5(6) . . ?
C39 C40 C41 116.2(6) . . ?
C39 C40 C42 120.0(5) . . ?
C41 C40 C42 123.4(5) . . ?
C36 C41 C40 122.6(6) . . ?
C45 C42 C43 108.5(6) . . ?
C45 C42 C44 108.9(6) . . ?
C43 C42 C44 107.1(6) . . ?
C45 C42 C40 112.2(5) . . ?
C43 C42 C40 112.3(5) . . ?
C44 C42 C40 107.7(5) . . ?
C1 C46 C38 118.9(5) . . ?
N1 C47 C48 114.8(5) . . ?
O9 C48 C47 108.1(5) . . ?
O9 C49 C50 108.1(5) . . ?
O10 C50 C49 108.4(6) . . ?
O10 C51 C52 107.9(6) . . ?
N2 C52 C51 113.3(6) . . ?
N1 C53 C54 113.0(5) . . ?
O11 C54 C53 108.9(5) . . ?
O11 C55 C56 108.4(5) . . ?
O12 C56 C55 109.2(5) . . ?
O12 C57 C58 108.5(5) . . ?
N2 C58 C57 111.8(5) . . ?
N1 C59 C60 110.6(6) . . ?
O13 C60 C59 106.8(5) . . ?
O13 C60 Sr 51.6(3) . . ?
C59 C60 Sr 90.8(4) . . ?
O13 C61 C62 111.3(6) . . ?
O14 C62 C61 106.7(5) . . ?
O14 C63 C64 108.2(5) . . ?
N2 C64 C63 114.7(6) . . ?
C65 O17 O3 105.3(7) . . ?
C65 O17 O21 120.4(8) . . ?
O3 O17 O21 101.4(4) . . ?
O17 O21 O7 81.5(4) . . ?

loop_
_geom_bond_atom_site_label_1
_geom_bond_atom_site_label_2
_geom_bond_distance
_geom_bond_site_symmetry_2
_geom_bond_publ_flag
U O8 1.798(4) . ?
U O7 1.808(4) . ?
U O1 2.237(4) . ?
U O4 2.266(4) . ?
U O6 2.278(4) . ?
U O3 2.285(4) . ?
Sr O15 2.539(4) . ?
Sr O16 2.577(4) . ?
Sr O9 2.670(4) . ?
Sr O11 2.671(4) . ?
Sr O10 2.701(4) . ?
Sr O12 2.709(4) . ?
Sr O13 2.743(5) . ?
Sr O14 2.763(4) . ?
Sr N2 2.840(6) . ?
Sr N1 2.909(6) . ?
Sr C60 3.401(7) . ?
O1 C2 1.326(7) . ?
O2 C12 1.433(7) . ?
O2 C11 1.434(7) . ?
O3 C14 1.365(7) . ?
O3 O17 2.682(9) . ?
O4 C25 1.347(7) . ?
O5 C35 1.431(6) . ?
O5 C34 1.439(7) . ?
O6 C37 1.337(7) . ?
O7 O21 2.891(15) . ?
O9 C48 1.430(8) . ?
O9 C49 1.436(8) . ?
O10 C50 1.420(7) . ?
O10 C51 1.422(8) . ?
O11 C55 1.429(7) . ?
O11 C54 1.437(7) . ?
O12 C57 1.417(8) . ?
O12 C56 1.433(7) . ?
O13 C61 1.428(8) . ?
O13 C60 1.462(8) . ?
O14 C63 1.429(8) . ?
O14 C62 1.430(8) . ?
N1 C53 1.482(8) . ?
N1 C47 1.484(8) . ?
N1 C59 1.493(8) . ?
N2 C64 1.473(8) . ?
N2 C52 1.479(9) . ?
N2 C58 1.481(8) . ?
C1 C6 1.391(8) . ?
C1 C2 1.411(8) . ?
C1 C46 1.509(8) . ?
C2 C3 1.409(8) . ?
C3 C4 1.394(8) . ?
C3 C11 1.507(8) . ?
C4 C5 1.389(8) . ?
C5 C6 1.407(8) . ?
C5 C7 1.526(8) . ?
C7 C8 1.524(9) . ?
C7 C9 1.526(9) . ?
C7 C10 1.542(9) . ?
C12 C13 1.489(8) . ?
C13 C18 1.390(8) . ?
C13 C14 1.395(8) . ?
C14 C15 1.412(9) . ?
C15 C16 1.403(8) . ?
C15 C23 1.512(8) . ?
C16 C17 1.382(9) . ?
C17 C18 1.408(9) . ?
C17 C19 1.546(9) . ?
C19 C22B 1.498(9) . ?
C19 C21A 1.507(9) . ?
C19 C22A 1.531(9) . ?
C19 C20B 1.536(9) . ?
C19 C20A 1.539(9) . ?
C19 C21B 1.550(9) . ?
C23 C24 1.516(8) . ?
C24 C29 1.391(9) . ?
C24 C25 1.426(8) . ?
C25 C26 1.406(8) . ?
C26 C27 1.403(8) . ?
C26 C34 1.508(8) . ?
C27 C28 1.396(8) . ?
C28 C29 1.401(9) . ?
C28 C30 1.544(9) . ?
C30 C33 1.527(9) . ?
C30 C31 1.532(10) . ?
C30 C32 1.548(10) . ?
C35 C36 1.506(8) . ?
C36 C41 1.391(8) . ?
C36 C37 1.416(8) . ?
C37 C38 1.427(8) . ?
C38 C39 1.391(8) . ?
C38 C46 1.522(8) . ?
C39 C40 1.389(8) . ?
C40 C41 1.403(8) . ?
C40 C42 1.541(8) . ?
C42 C45 1.518(9) . ?
C42 C43 1.519(10) . ?
C42 C44 1.537(9) . ?
C47 C48 1.487(10) . ?
C49 C50 1.497(10) . ?
C51 C52 1.503(10) . ?
C53 C54 1.516(8) . ?
C55 C56 1.503(9) . ?
C57 C58 1.506(9) . ?
C59 C60 1.505(9) . ?
C61 C62 1.518(11) . ?
C63 C64 1.486(10) . ?
O17 C65 1.488(15) . ?
O17 O21 2.732(15) . ?
O18 C66 1.406(12) . ?
O19 C68 1.435(19) . ?
O20 C69 1.462(15) . ?

loop_
_geom_hbond_atom_site_label_D
_geom_hbond_atom_site_label_H
_geom_hbond_atom_site_label_A
_geom_hbond_distance_DH
_geom_hbond_distance_HA
_geom_hbond_distance_DA
_geom_hbond_angle_DHA
_geom_hbond_site_symmetry_A
O15 H15A O8 0.92 1.90 2.803(6) 166.1 .
O15 H15B O5 0.89 2.10 2.751(6) 129.4 .
O16 H16A O6 0.89 2.08 2.928(6) 157.7 4_566
O16 H16B O18 0.93 2.03 2.876(7) 150.9 4_566
O18 H18 O4 0.92 1.80 2.711(7) 167.0 .
O19 H19 O21 0.85 1.83 2.590(19) 148.3 .
O20 H20 O19 0.99 1.78 2.604(16) 138.0 .
